data_4341397
loop_
_publ_author_name
'Momin, Aur\'elien'
'Carter, Lee'
'Yang, Yi'
'McDonald, Robert'
'Essafi N\'ee Labouille, St\'ephanie'
'Nief, Fran\,cois'
'Del Rosal, Iker'
'Sella, Andrea'
'Maron, Laurent'
'Takats, Josef'

_publ_section_title
;
 To Bend or Not To Bend: Experimental and Computational Studies of
 Structural Preference in Ln(Tp(iPr)2)2 (Ln = Sm, Tm).
;
_journal_name_full 'Inorganic chemistry'
_journal_page_first 141027132008003
_journal_paper_doi 10.1021/ic501816v
_journal_year 2014
_chemical_formula_moiety 'C54 H92 B2 N12 Tm, 2(C6 H6), I'
_chemical_formula_sum 'C66 H104 B2 I N12 Tm'
_chemical_formula_weight 1383.06
_chemical_name_systematic
; 
 ? 
;
_space_group_IT_number 14
_symmetry_cell_setting monoclinic
_symmetry_space_group_name_Hall '-P 2ybc'
_symmetry_space_group_name_H-M 'P 1 21/c 1'
_atom_sites_solution_hydrogens geom
_atom_sites_solution_primary direct
_atom_sites_solution_secondary difmap
_audit_creation_method SHELXL-97
_cell_angle_alpha 90.00
_cell_angle_beta 94.9815(4)
_cell_angle_gamma 90.00
_cell_formula_units_Z 4
_cell_length_a 19.3130(6)
_cell_length_b 20.6488(6)
_cell_length_c 17.1556(5)
_cell_measurement_reflns_used 9954
_cell_measurement_temperature 173(2)
_cell_measurement_theta_max 25.10
_cell_measurement_theta_min 2.34
_cell_volume 6815.6(4)
_computing_cell_refinement 'Bruker SAINT'
_computing_data_collection 'Bruker APEX2'
_computing_data_reduction 'Bruker SAINT'
_computing_molecular_graphics 'Bruker SHELXTL'
_computing_publication_material 'Bruker SHELXTL'
_computing_structure_refinement 'SHELXL-97 (Sheldrick, 2008)'
_computing_structure_solution 'DIRDIF-2008 (Beurskens et al., 2008)'
_diffrn_ambient_temperature 173(2)
_diffrn_measured_fraction_theta_full 0.997
_diffrn_measured_fraction_theta_max 0.997
_diffrn_measurement_device_type 'Bruker APEX-II CCD'
_diffrn_measurement_method '\w scans'
_diffrn_radiation_monochromator graphite
_diffrn_radiation_source 'fine-focus sealed tube'
_diffrn_radiation_type MoK\a
_diffrn_radiation_wavelength 0.71073
_diffrn_reflns_av_R_equivalents 0.0323
_diffrn_reflns_av_sigmaI/netI 0.0258
_diffrn_reflns_limit_h_max 25
_diffrn_reflns_limit_h_min -24
_diffrn_reflns_limit_k_max 26
_diffrn_reflns_limit_k_min -26
_diffrn_reflns_limit_l_max 22
_diffrn_reflns_limit_l_min -22
_diffrn_reflns_number 59085
_diffrn_reflns_theta_full 27.54
_diffrn_reflns_theta_max 27.54
_diffrn_reflns_theta_min 1.06
_exptl_absorpt_coefficient_mu 1.802
_exptl_absorpt_correction_T_max 0.7316
_exptl_absorpt_correction_T_min 0.4873
_exptl_absorpt_correction_type integration
_exptl_absorpt_process_details 'SADABS (Sheldrick, 2008)'
_exptl_crystal_colour colourless
_exptl_crystal_density_diffrn 1.348
_exptl_crystal_density_method 'not measured'
_exptl_crystal_description prism
_exptl_crystal_F_000 2864
_exptl_crystal_size_max 0.47
_exptl_crystal_size_mid 0.23
_exptl_crystal_size_min 0.19
_refine_diff_density_max 0.793
_refine_diff_density_min -0.615
_refine_diff_density_rms 0.066
_refine_ls_extinction_method none
_refine_ls_goodness_of_fit_ref 1.034
_refine_ls_hydrogen_treatment constr
_refine_ls_matrix_type full
_refine_ls_number_parameters 739
_refine_ls_number_reflns 15664
_refine_ls_number_restraints 0
_refine_ls_restrained_S_all 1.034
_refine_ls_R_factor_all 0.0304
_refine_ls_R_factor_gt 0.0221
_refine_ls_shift/su_max 0.004
_refine_ls_shift/su_mean 0.000
_refine_ls_structure_factor_coef Fsqd
_refine_ls_weighting_details 'calc w=1/[\s^2^(Fo^2^)+(0.0183P)^2^+5.1100P] where P=(Fo^2^+2Fc^2^)/3'
_refine_ls_weighting_scheme calc
_refine_ls_wR_factor_gt 0.0476
_refine_ls_wR_factor_ref 0.0533
_reflns_number_gt 13433
_reflns_number_total 15664
_reflns_threshold_expression I>2\s(I)
_cod_data_source_file ic501816v_si_002.cif
_cod_data_source_block 3TmPlus
_cod_depositor_comments
;
The following automatic conversions were performed:

'_symmetry_cell_setting' value 'Monoclinic' changed to 'monoclinic'
according to
/home/saulius/struct/COD-crude-data--automatic-downloads/rss-feeds/ACS/lib/dictionaries/cif_core.dic
dictionary named 'cif_core.dic' version 2.4.2 from 2011-04-26.

Automatic conversion script
Id: cif_fix_values 2827 2014-09-09 07:05:25Z andrius 
;
_cod_original_sg_symbol_H-M 'P 21/c'
_cod_database_code 4341397
_shelxl_version_number 2008-4

loop_
_symmetry_equiv_pos_as_xyz
'x, y, z'
'-x, y+1/2, -z+1/2'
'-x, -y, -z'
'x, -y-1/2, z-1/2'

loop_
_atom_site_label
_atom_site_type_symbol
_atom_site_fract_x
_atom_site_fract_y
_atom_site_fract_z
_atom_site_U_iso_or_equiv
_atom_site_adp_type
_atom_site_occupancy
_atom_site_symmetry_multiplicity
_atom_site_calc_flag
_atom_site_refinement_flags
Tm Tm 0.269954(4) 0.016886(4) 0.180929(5) 0.01589(3) Uani 1 1 d .
N11 N 0.18315(9) 0.06207(8) 0.32678(10) 0.0195(3) Uani 1 1 d .
N12 N 0.24721(9) 0.03395(8) 0.31628(10) 0.0210(4) Uani 1 1 d .
N21 N 0.10694(8) 0.02253(8) 0.20698(9) 0.0177(3) Uani 1 1 d .
N22 N 0.14740(8) -0.00321(8) 0.15144(9) 0.0179(3) Uani 1 1 d .
N31 N 0.16490(9) 0.13383(8) 0.20834(10) 0.0194(3) Uani 1 1 d .
N32 N 0.23247(9) 0.12627(8) 0.18834(10) 0.0204(4) Uani 1 1 d .
N41 N 0.30155(8) -0.04708(8) 0.01756(9) 0.0170(3) Uani 1 1 d .
N42 N 0.27699(8) 0.01148(8) 0.04352(9) 0.0181(3) Uani 1 1 d .
N51 N 0.40532(8) -0.05664(8) 0.11829(9) 0.0171(3) Uani 1 1 d .
N52 N 0.39240(9) -0.00528(8) 0.16792(10) 0.0192(3) Uani 1 1 d .
N61 N 0.30246(8) -0.13113(8) 0.12859(9) 0.0171(3) Uani 1 1 d .
N62 N 0.26667(8) -0.09820(8) 0.18271(9) 0.0175(3) Uani 1 1 d .
C13 C 0.28036(11) 0.02924(10) 0.38878(12) 0.0232(4) Uani 1 1 d .
C14 C 0.23819(11) 0.05191(11) 0.44438(12) 0.0263(5) Uani 1 1 d .
H14 H 0.2487 0.0523 0.4995 0.032 Uiso 1 1 calc R
C15 C 0.17851(11) 0.07365(10) 0.40404(12) 0.0222(4) Uani 1 1 d .
C16 C 0.12089(12) 0.11246(11) 0.43573(12) 0.0259(5) Uani 1 1 d .
H16 H 0.0777 0.1071 0.3998 0.031 Uiso 1 1 calc R
C16A C 0.14195(15) 0.18393(12) 0.43704(17) 0.0444(7) Uani 1 1 d .
H16A H 0.1503 0.1978 0.3840 0.053 Uiso 1 1 calc R
H16B H 0.1845 0.1897 0.4719 0.053 Uiso 1 1 calc R
H16C H 0.1046 0.2101 0.4561 0.053 Uiso 1 1 calc R
C16B C 0.10643(15) 0.08953(14) 0.51717(15) 0.0446(7) Uani 1 1 d .
H16D H 0.0917 0.0441 0.5147 0.053 Uiso 1 1 calc R
H16E H 0.0696 0.1161 0.5365 0.053 Uiso 1 1 calc R
H16F H 0.1488 0.0936 0.5527 0.053 Uiso 1 1 calc R
C17 C 0.35631(12) 0.01367(12) 0.40492(13) 0.0326(5) Uani 1 1 d .
H17 H 0.3753 -0.0015 0.3557 0.039 Uiso 1 1 calc R
C17A C 0.39207(14) 0.07749(15) 0.43188(17) 0.0500(8) Uani 1 1 d .
H17A H 0.3833 0.1104 0.3910 0.060 Uiso 1 1 calc R
H17B H 0.4422 0.0703 0.4417 0.060 Uiso 1 1 calc R
H17C H 0.3734 0.0924 0.4801 0.060 Uiso 1 1 calc R
C17B C 0.37134(15) -0.03686(16) 0.46904(16) 0.0513(8) Uani 1 1 d .
H17D H 0.3496 -0.0780 0.4524 0.062 Uiso 1 1 calc R
H17E H 0.3524 -0.0221 0.5172 0.062 Uiso 1 1 calc R
H17F H 0.4217 -0.0429 0.4787 0.062 Uiso 1 1 calc R
C23 C 0.10712(10) -0.04839(10) 0.11276(12) 0.0203(4) Uani 1 1 d .
C24 C 0.04318(11) -0.05213(10) 0.14378(12) 0.0233(4) Uani 1 1 d .
H24 H 0.0058 -0.0802 0.1271 0.028 Uiso 1 1 calc R
C25 C 0.04439(10) -0.00741(10) 0.20327(12) 0.0203(4) Uani 1 1 d .
C26 C -0.00961(11) 0.00560(10) 0.25951(13) 0.0237(4) Uani 1 1 d .
H26 H -0.0154 0.0535 0.2641 0.028 Uiso 1 1 calc R
C26A C 0.01372(13) -0.02137(12) 0.34076(13) 0.0338(5) Uani 1 1 d .
H26A H 0.0587 -0.0024 0.3594 0.041 Uiso 1 1 calc R
H26B H 0.0183 -0.0686 0.3377 0.041 Uiso 1 1 calc R
H26C H -0.0208 -0.0104 0.3772 0.041 Uiso 1 1 calc R
C26B C -0.07988(11) -0.02362(12) 0.23001(14) 0.0313(5) Uani 1 1 d .
H26D H -0.0944 -0.0063 0.1779 0.038 Uiso 1 1 calc R
H26E H -0.1146 -0.0124 0.2662 0.038 Uiso 1 1 calc R
H26F H -0.0756 -0.0708 0.2270 0.038 Uiso 1 1 calc R
C27 C 0.12701(11) -0.08602(10) 0.04265(12) 0.0239(4) Uani 1 1 d .
H27 H 0.1780 -0.0808 0.0382 0.029 Uiso 1 1 calc R
C27A C 0.11053(13) -0.15772(11) 0.05000(14) 0.0320(5) Uani 1 1 d .
H27A H 0.1360 -0.1752 0.0972 0.038 Uiso 1 1 calc R
H27B H 0.1244 -0.1808 0.0040 0.038 Uiso 1 1 calc R
H27C H 0.0605 -0.1633 0.0535 0.038 Uiso 1 1 calc R
C27B C 0.08715(14) -0.05919(12) -0.03127(13) 0.0369(6) Uani 1 1 d .
H27D H 0.0969 -0.0128 -0.0358 0.044 Uiso 1 1 calc R
H27E H 0.0372 -0.0657 -0.0282 0.044 Uiso 1 1 calc R
H27F H 0.1019 -0.0819 -0.0772 0.044 Uiso 1 1 calc R
C33 C 0.25425(11) 0.18551(10) 0.16873(12) 0.0231(4) Uani 1 1 d .
C34 C 0.20146(12) 0.23079(10) 0.17431(14) 0.0276(5) Uani 1 1 d .
H34 H 0.2032 0.2758 0.1629 0.033 Uiso 1 1 calc R
C35 C 0.14605(11) 0.19693(10) 0.19975(12) 0.0225(4) Uani 1 1 d .
C36 C 0.07464(11) 0.22121(10) 0.21328(14) 0.0282(5) Uani 1 1 d .
H36 H 0.0609 0.2009 0.2626 0.034 Uiso 1 1 calc R
C36A C 0.07510(15) 0.29425(12) 0.2248(2) 0.0509(8) Uani 1 1 d .
H36A H 0.1101 0.3058 0.2673 0.061 Uiso 1 1 calc R
H36B H 0.0292 0.3085 0.2380 0.061 Uiso 1 1 calc R
H36C H 0.0864 0.3155 0.1764 0.061 Uiso 1 1 calc R
C36B C 0.02211(14) 0.20052(16) 0.14733(19) 0.0567(8) Uani 1 1 d .
H36D H 0.0236 0.1533 0.1415 0.068 Uiso 1 1 calc R
H36E H 0.0333 0.2211 0.0985 0.068 Uiso 1 1 calc R
H36F H -0.0245 0.2137 0.1593 0.068 Uiso 1 1 calc R
C37 C 0.32748(11) 0.19874(11) 0.15152(14) 0.0294(5) Uani 1 1 d .
H37 H 0.3512 0.1567 0.1427 0.035 Uiso 1 1 calc R
C37A C 0.36515(13) 0.23273(12) 0.22291(16) 0.0399(6) Uani 1 1 d .
H37A H 0.3630 0.2054 0.2693 0.048 Uiso 1 1 calc R
H37B H 0.3426 0.2743 0.2315 0.048 Uiso 1 1 calc R
H37C H 0.4138 0.2401 0.2134 0.048 Uiso 1 1 calc R
C37B C 0.33105(15) 0.24146(13) 0.07905(16) 0.0445(7) Uani 1 1 d .
H37D H 0.3073 0.2198 0.0335 0.053 Uiso 1 1 calc R
H37E H 0.3798 0.2489 0.0698 0.053 Uiso 1 1 calc R
H37F H 0.3084 0.2830 0.0874 0.053 Uiso 1 1 calc R
C43 C 0.24991(10) 0.04349(10) -0.02088(12) 0.0200(4) Uani 1 1 d .
C44 C 0.25655(11) 0.00610(10) -0.08734(12) 0.0227(4) Uani 1 1 d .
H44 H 0.2418 0.0173 -0.1399 0.027 Uiso 1 1 calc R
C45 C 0.28870(10) -0.05039(10) -0.06161(11) 0.0200(4) Uani 1 1 d .
C46 C 0.30387(11) -0.10930(10) -0.10908(12) 0.0234(4) Uani 1 1 d .
H46 H 0.3509 -0.1262 -0.0901 0.028 Uiso 1 1 calc R
C46A C 0.30407(13) -0.09239(12) -0.19560(12) 0.0328(5) Uani 1 1 d .
H46A H 0.3384 -0.0583 -0.2020 0.039 Uiso 1 1 calc R
H46B H 0.2579 -0.0771 -0.2155 0.039 Uiso 1 1 calc R
H46C H 0.3161 -0.1309 -0.2249 0.039 Uiso 1 1 calc R
C46B C 0.25001(13) -0.16218(11) -0.09818(15) 0.0353(6) Uani 1 1 d .
H46D H 0.2501 -0.1726 -0.0425 0.042 Uiso 1 1 calc R
H46E H 0.2617 -0.2010 -0.1271 0.042 Uiso 1 1 calc R
H46F H 0.2038 -0.1467 -0.1180 0.042 Uiso 1 1 calc R
C47 C 0.22129(11) 0.11121(10) -0.01754(12) 0.0239(4) Uani 1 1 d .
H47 H 0.2457 0.1332 0.0290 0.029 Uiso 1 1 calc R
C47A C 0.23755(14) 0.14927(12) -0.09016(14) 0.0367(6) Uani 1 1 d .
H47A H 0.2875 0.1472 -0.0959 0.044 Uiso 1 1 calc R
H47B H 0.2236 0.1946 -0.0846 0.044 Uiso 1 1 calc R
H47C H 0.2119 0.1305 -0.1365 0.044 Uiso 1 1 calc R
C47B C 0.14379(12) 0.11359(12) -0.00816(15) 0.0359(6) Uani 1 1 d .
H47D H 0.1339 0.0888 0.0383 0.043 Uiso 1 1 calc R
H47E H 0.1182 0.0948 -0.0546 0.043 Uiso 1 1 calc R
H47F H 0.1294 0.1587 -0.0022 0.043 Uiso 1 1 calc R
C53 C 0.45563(11) 0.01683(10) 0.19550(12) 0.0219(4) Uani 1 1 d .
C54 C 0.50768(11) -0.01976(10) 0.16577(13) 0.0253(5) Uani 1 1 d .
H54 H 0.5564 -0.0143 0.1767 0.030 Uiso 1 1 calc R
C55 C 0.47482(10) -0.06538(10) 0.11742(12) 0.0218(4) Uani 1 1 d .
C56 C 0.51016(11) -0.11663(11) 0.07238(13) 0.0280(5) Uani 1 1 d .
H56 H 0.4741 -0.1446 0.0438 0.034 Uiso 1 1 calc R
C56A C 0.55684(14) -0.15857(13) 0.12860(16) 0.0423(6) Uani 1 1 d .
H56A H 0.5286 -0.1798 0.1659 0.051 Uiso 1 1 calc R
H56B H 0.5920 -0.1313 0.1570 0.051 Uiso 1 1 calc R
H56C H 0.5798 -0.1915 0.0988 0.051 Uiso 1 1 calc R
C56B C 0.55438(16) -0.08474(14) 0.01316(16) 0.0513(8) Uani 1 1 d .
H56D H 0.5246 -0.0579 -0.0230 0.062 Uiso 1 1 calc R
H56E H 0.5767 -0.1183 -0.0163 0.062 Uiso 1 1 calc R
H56F H 0.5901 -0.0576 0.0409 0.062 Uiso 1 1 calc R
C57 C 0.46863(11) 0.07401(11) 0.24868(13) 0.0276(5) Uani 1 1 d .
H57 H 0.4236 0.0886 0.2676 0.033 Uiso 1 1 calc R
C57A C 0.51910(12) 0.05518(13) 0.31925(14) 0.0359(6) Uani 1 1 d .
H57A H 0.4990 0.0198 0.3480 0.043 Uiso 1 1 calc R
H57B H 0.5271 0.0927 0.3539 0.043 Uiso 1 1 calc R
H57C H 0.5633 0.0411 0.3009 0.043 Uiso 1 1 calc R
C57B C 0.50011(12) 0.12961(11) 0.20411(16) 0.0362(6) Uani 1 1 d .
H57D H 0.4679 0.1419 0.1592 0.043 Uiso 1 1 calc R
H57E H 0.5443 0.1155 0.1856 0.043 Uiso 1 1 calc R
H57F H 0.5082 0.1669 0.2390 0.043 Uiso 1 1 calc R
C63 C 0.23382(10) -0.14353(10) 0.22242(12) 0.0201(4) Uani 1 1 d .
C64 C 0.24874(11) -0.20466(10) 0.19477(12) 0.0225(4) Uani 1 1 d .
H64 H 0.2325 -0.2449 0.2130 0.027 Uiso 1 1 calc R
C65 C 0.29185(10) -0.19553(10) 0.13540(12) 0.0193(4) Uani 1 1 d .
C66 C 0.32364(11) -0.24657(10) 0.08706(12) 0.0238(4) Uani 1 1 d .
H66 H 0.3348 -0.2264 0.0367 0.029 Uiso 1 1 calc R
C66A C 0.39086(14) -0.27227(13) 0.12881(16) 0.0440(7) Uani 1 1 d .
H66A H 0.4231 -0.2362 0.1408 0.053 Uiso 1 1 calc R
H66B H 0.4120 -0.3035 0.0950 0.053 Uiso 1 1 calc R
H66C H 0.3807 -0.2937 0.1775 0.053 Uiso 1 1 calc R
C66B C 0.27275(15) -0.30189(13) 0.06827(17) 0.0472(7) Uani 1 1 d .
H66D H 0.2299 -0.2848 0.0410 0.057 Uiso 1 1 calc R
H66E H 0.2620 -0.3229 0.1170 0.057 Uiso 1 1 calc R
H66F H 0.2936 -0.3335 0.0348 0.057 Uiso 1 1 calc R
C67 C 0.18945(11) -0.12702(11) 0.28724(13) 0.0260(5) Uani 1 1 d .
H67 H 0.1733 -0.0812 0.2800 0.031 Uiso 1 1 calc R
C67A C 0.23192(14) -0.13227(13) 0.36578(14) 0.0394(6) Uani 1 1 d .
H67A H 0.2724 -0.1037 0.3662 0.047 Uiso 1 1 calc R
H67B H 0.2475 -0.1771 0.3742 0.047 Uiso 1 1 calc R
H67C H 0.2032 -0.1195 0.4076 0.047 Uiso 1 1 calc R
C67B C 0.12574(13) -0.17092(13) 0.28542(15) 0.0377(6) Uani 1 1 d .
H67D H 0.0987 -0.1669 0.2346 0.045 Uiso 1 1 calc R
H67E H 0.0969 -0.1581 0.3271 0.045 Uiso 1 1 calc R
H67F H 0.1407 -0.2160 0.2935 0.045 Uiso 1 1 calc R
B1 B 0.13108(12) 0.08169(11) 0.25745(13) 0.0195(5) Uani 1 1 d .
H1B H 0.0894 0.1012 0.2790 0.023 Uiso 1 1 calc R
B2 B 0.34651(11) -0.09400(11) 0.07157(13) 0.0175(4) Uani 1 1 d .
H2B H 0.3681 -0.1265 0.0378 0.021 Uiso 1 1 calc R
I I 0.286815(10) 0.427271(9) 0.182263(10) 0.04298(5) Uani 1 1 d .
C11S C 0.51960(19) 0.36762(14) 0.17494(17) 0.0549(8) Uani 1 1 d .
H11S H 0.5051 0.4009 0.2081 0.066 Uiso 1 1 calc R
C12S C 0.57717(18) 0.33320(17) 0.19677(18) 0.0586(9) Uani 1 1 d .
H12S H 0.6032 0.3427 0.2449 0.070 Uiso 1 1 calc R
C13S C 0.59819(16) 0.28536(18) 0.1510(2) 0.0623(9) Uani 1 1 d .
H13S H 0.6383 0.2607 0.1676 0.075 Uiso 1 1 calc R
C14S C 0.56207(19) 0.27219(15) 0.0808(2) 0.0592(9) Uani 1 1 d .
H14S H 0.5770 0.2387 0.0482 0.071 Uiso 1 1 calc R
C15S C 0.50359(16) 0.30823(17) 0.05773(16) 0.0548(9) Uani 1 1 d .
H15S H 0.4785 0.3003 0.0085 0.066 Uiso 1 1 calc R
C16S C 0.48195(15) 0.35530(16) 0.10584(18) 0.0529(8) Uani 1 1 d .
H16S H 0.4409 0.3793 0.0912 0.063 Uiso 1 1 calc R
C21S C 0.12376(18) 0.6313(2) 0.17784(19) 0.0634(10) Uani 1 1 d .
H21S H 0.1372 0.6302 0.2324 0.076 Uiso 1 1 calc R
C22S C 0.07697(17) 0.67732(16) 0.1476(2) 0.0638(10) Uani 1 1 d .
H22S H 0.0581 0.7084 0.1806 0.077 Uiso 1 1 calc R
C23S C 0.05829(16) 0.67692(18) 0.0681(3) 0.0666(10) Uani 1 1 d .
H23S H 0.0262 0.7079 0.0456 0.080 Uiso 1 1 calc R
C24S C 0.0861(2) 0.6319(2) 0.0224(2) 0.0744(12) Uani 1 1 d .
H24S H 0.0728 0.6312 -0.0322 0.089 Uiso 1 1 calc R
C25S C 0.1319(2) 0.58862(19) 0.0535(3) 0.0748(12) Uani 1 1 d .
H25S H 0.1515 0.5580 0.0205 0.090 Uiso 1 1 calc R
C26S C 0.15039(17) 0.58779(17) 0.1298(3) 0.0676(10) Uani 1 1 d .
H26S H 0.1827 0.5563 0.1508 0.081 Uiso 1 1 calc R

loop_
_atom_site_aniso_label
_atom_site_aniso_U_11
_atom_site_aniso_U_22
_atom_site_aniso_U_33
_atom_site_aniso_U_23
_atom_site_aniso_U_13
_atom_site_aniso_U_12
Tm 0.01625(4) 0.01510(4) 0.01647(4) -0.00182(3) 0.00234(3) -0.00036(3)
N11 0.0207(9) 0.0193(8) 0.0189(8) -0.0034(7) 0.0038(7) 0.0004(7)
N12 0.0210(9) 0.0229(9) 0.0191(8) -0.0025(7) 0.0024(7) 0.0012(7)
N21 0.0172(8) 0.0178(8) 0.0183(8) -0.0006(7) 0.0031(6) -0.0001(6)
N22 0.0173(8) 0.0188(8) 0.0180(8) -0.0014(6) 0.0032(7) 0.0004(6)
N31 0.0192(9) 0.0170(8) 0.0226(9) -0.0016(7) 0.0045(7) 0.0006(7)
N32 0.0206(9) 0.0187(9) 0.0225(9) -0.0015(7) 0.0047(7) -0.0004(7)
N41 0.0192(8) 0.0158(8) 0.0161(8) -0.0002(6) 0.0022(6) 0.0013(7)
N42 0.0183(8) 0.0169(8) 0.0192(8) -0.0002(7) 0.0020(7) 0.0017(7)
N51 0.0161(8) 0.0176(8) 0.0178(8) -0.0007(6) 0.0020(6) 0.0007(6)
N52 0.0183(8) 0.0200(9) 0.0194(8) -0.0019(7) 0.0027(7) -0.0011(7)
N61 0.0182(8) 0.0164(8) 0.0169(8) -0.0004(6) 0.0024(6) 0.0006(6)
N62 0.0199(8) 0.0156(8) 0.0172(8) -0.0019(7) 0.0033(7) 0.0005(7)
C13 0.0245(11) 0.0251(11) 0.0198(10) -0.0017(8) 0.0002(8) -0.0015(8)
C14 0.0297(12) 0.0330(12) 0.0161(10) -0.0030(9) 0.0017(9) -0.0003(10)
C15 0.0254(11) 0.0222(11) 0.0197(10) -0.0043(8) 0.0061(8) -0.0030(8)
C16 0.0297(12) 0.0272(11) 0.0219(11) -0.0032(9) 0.0074(9) 0.0021(9)
C16A 0.0487(16) 0.0316(14) 0.0543(17) -0.0128(12) 0.0124(13) 0.0011(12)
C16B 0.0483(16) 0.0572(18) 0.0308(13) 0.0050(12) 0.0188(12) 0.0153(13)
C17 0.0260(12) 0.0486(15) 0.0226(11) -0.0083(11) -0.0009(9) 0.0046(11)
C17A 0.0320(14) 0.072(2) 0.0463(16) -0.0261(15) 0.0028(12) -0.0113(14)
C17B 0.0415(16) 0.073(2) 0.0371(15) 0.0057(14) -0.0080(12) 0.0152(15)
C23 0.0199(10) 0.0187(10) 0.0218(10) -0.0007(8) 0.0000(8) 0.0001(8)
C24 0.0190(10) 0.0251(11) 0.0259(11) -0.0040(9) 0.0026(8) -0.0043(8)
C25 0.0181(10) 0.0201(10) 0.0230(10) 0.0020(8) 0.0027(8) -0.0004(8)
C26 0.0217(11) 0.0215(10) 0.0287(11) -0.0014(9) 0.0075(9) -0.0026(8)
C26A 0.0337(13) 0.0424(14) 0.0267(12) 0.0014(10) 0.0105(10) -0.0046(11)
C26B 0.0225(11) 0.0357(13) 0.0369(13) -0.0004(10) 0.0098(10) -0.0040(10)
C27 0.0207(10) 0.0275(11) 0.0237(11) -0.0085(9) 0.0032(8) -0.0038(9)
C27A 0.0379(14) 0.0266(12) 0.0310(12) -0.0062(10) 0.0008(10) 0.0023(10)
C27B 0.0548(16) 0.0307(13) 0.0249(12) -0.0025(10) 0.0021(11) -0.0004(11)
C33 0.0251(11) 0.0182(10) 0.0265(11) -0.0022(8) 0.0049(9) -0.0030(8)
C34 0.0300(12) 0.0161(10) 0.0371(13) 0.0011(9) 0.0050(10) 0.0002(9)
C35 0.0244(11) 0.0187(10) 0.0243(11) -0.0014(8) 0.0022(9) 0.0028(8)
C36 0.0248(11) 0.0219(11) 0.0381(13) 0.0013(9) 0.0045(10) 0.0034(9)
C36A 0.0401(16) 0.0262(13) 0.087(2) -0.0051(14) 0.0111(15) 0.0102(11)
C36B 0.0306(15) 0.069(2) 0.068(2) -0.0202(17) -0.0078(14) 0.0129(14)
C37 0.0254(12) 0.0203(11) 0.0435(14) -0.0059(10) 0.0093(10) -0.0035(9)
C37A 0.0318(14) 0.0315(13) 0.0552(17) -0.0074(12) -0.0032(12) -0.0039(10)
C37B 0.0481(16) 0.0384(15) 0.0501(16) -0.0059(12) 0.0215(13) -0.0202(12)
C43 0.0194(10) 0.0208(10) 0.0197(10) 0.0015(8) 0.0008(8) -0.0014(8)
C44 0.0257(11) 0.0244(11) 0.0176(10) 0.0008(8) -0.0005(8) 0.0033(8)
C45 0.0183(10) 0.0242(11) 0.0176(10) 0.0005(8) 0.0022(8) 0.0001(8)
C46 0.0261(11) 0.0253(11) 0.0187(10) -0.0031(8) 0.0012(8) 0.0047(9)
C46A 0.0413(14) 0.0366(13) 0.0205(11) -0.0047(10) 0.0039(10) 0.0041(11)
C46B 0.0423(14) 0.0268(12) 0.0372(14) -0.0069(10) 0.0060(11) -0.0040(11)
C47 0.0294(12) 0.0190(10) 0.0225(10) 0.0008(8) -0.0016(9) 0.0039(9)
C47A 0.0479(15) 0.0266(12) 0.0363(13) 0.0107(10) 0.0079(11) 0.0075(11)
C47B 0.0348(13) 0.0276(12) 0.0459(15) 0.0017(11) 0.0070(11) 0.0094(10)
C53 0.0201(10) 0.0226(10) 0.0227(10) -0.0003(8) 0.0004(8) -0.0031(8)
C54 0.0148(10) 0.0282(11) 0.0329(12) -0.0038(9) 0.0015(8) -0.0015(8)
C55 0.0186(10) 0.0227(10) 0.0241(10) 0.0019(8) 0.0028(8) 0.0013(8)
C56 0.0207(11) 0.0296(12) 0.0339(12) -0.0075(10) 0.0026(9) 0.0040(9)
C56A 0.0437(15) 0.0376(15) 0.0467(16) 0.0045(12) 0.0109(12) 0.0153(12)
C56B 0.067(2) 0.0511(17) 0.0396(15) 0.0070(13) 0.0271(14) 0.0212(15)
C57 0.0216(11) 0.0278(12) 0.0333(12) -0.0078(10) 0.0017(9) -0.0026(9)
C57A 0.0279(12) 0.0442(15) 0.0345(13) -0.0126(11) -0.0036(10) -0.0030(11)
C57B 0.0263(12) 0.0284(13) 0.0535(16) -0.0052(11) 0.0014(11) -0.0063(10)
C63 0.0202(10) 0.0205(10) 0.0198(10) 0.0028(8) 0.0026(8) -0.0014(8)
C64 0.0258(11) 0.0171(10) 0.0249(11) 0.0030(8) 0.0039(9) -0.0009(8)
C65 0.0201(10) 0.0164(10) 0.0210(10) 0.0008(8) -0.0011(8) 0.0001(8)
C66 0.0322(12) 0.0162(10) 0.0238(11) -0.0011(8) 0.0069(9) 0.0019(9)
C66A 0.0457(16) 0.0395(15) 0.0473(16) -0.0012(12) 0.0074(13) 0.0195(12)
C66B 0.0555(18) 0.0315(14) 0.0567(18) -0.0226(13) 0.0166(14) -0.0101(13)
C67 0.0309(12) 0.0214(11) 0.0272(11) 0.0020(9) 0.0115(9) 0.0019(9)
C67A 0.0509(16) 0.0431(15) 0.0250(12) -0.0038(11) 0.0083(11) 0.0034(12)
C67B 0.0341(14) 0.0418(15) 0.0397(14) -0.0001(12) 0.0174(11) -0.0068(11)
B1 0.0212(11) 0.0182(11) 0.0195(11) -0.0014(9) 0.0040(9) 0.0004(9)
B2 0.0175(11) 0.0173(11) 0.0177(10) 0.0002(8) 0.0020(9) -0.0004(8)
I 0.05803(12) 0.03877(10) 0.03168(9) -0.00352(7) 0.00121(8) 0.00800(8)
C11S 0.098(3) 0.0323(15) 0.0366(15) -0.0013(12) 0.0208(16) -0.0021(16)
C12S 0.066(2) 0.064(2) 0.0422(17) 0.0064(15) -0.0176(15) -0.0211(18)
C13S 0.0354(16) 0.074(2) 0.078(2) 0.022(2) 0.0078(16) 0.0115(15)
C14S 0.073(2) 0.0471(18) 0.064(2) -0.0116(15) 0.0432(19) -0.0078(16)
C15S 0.0508(18) 0.084(2) 0.0284(14) -0.0009(15) -0.0019(13) -0.0326(17)
C16S 0.0421(16) 0.069(2) 0.0487(17) 0.0226(16) 0.0089(14) 0.0143(15)
C21S 0.052(2) 0.093(3) 0.0450(18) 0.0109(18) 0.0001(15) -0.034(2)
C22S 0.0508(19) 0.0509(19) 0.094(3) -0.0309(19) 0.0336(19) -0.0239(16)
C23S 0.0384(17) 0.058(2) 0.100(3) 0.031(2) -0.0103(19) -0.0121(15)
C24S 0.077(3) 0.103(3) 0.0439(19) -0.003(2) 0.0071(18) -0.049(2)
C25S 0.080(3) 0.056(2) 0.095(3) -0.024(2) 0.048(2) -0.033(2)
C26S 0.0482(19) 0.048(2) 0.109(3) 0.029(2) 0.022(2) -0.0046(15)

loop_
_atom_type_symbol
_atom_type_description
_atom_type_scat_dispersion_real
_atom_type_scat_dispersion_imag
_atom_type_scat_source
C C 0.0033 0.0016 'International Tables Vol C Tables 4.2.6.8 and 6.1.1.4'
H H 0.0000 0.0000 'International Tables Vol C Tables 4.2.6.8 and 6.1.1.4'
B B 0.0013 0.0007 'International Tables Vol C Tables 4.2.6.8 and 6.1.1.4'
N N 0.0061 0.0033 'International Tables Vol C Tables 4.2.6.8 and 6.1.1.4'
I I -0.4742 1.8119 'International Tables Vol C Tables 4.2.6.8 and 6.1.1.4'
Tm Tm -0.3139 5.2483 'International Tables Vol C Tables 4.2.6.8 and 6.1.1.4'

loop_
_geom_angle_atom_site_label_1
_geom_angle_atom_site_label_2
_geom_angle_atom_site_label_3
_geom_angle
N42 Tm N62 88.26(5)
N42 Tm N32 98.14(6)
N62 Tm N32 160.03(6)
N42 Tm N22 85.61(5)
N62 Tm N22 78.70(5)
N32 Tm N22 82.93(6)
N42 Tm N12 170.84(6)
N62 Tm N12 97.22(6)
N32 Tm N12 74.32(6)
N22 Tm N12 88.27(6)
N42 Tm N52 76.16(5)
N62 Tm N52 80.84(5)
N32 Tm N52 119.03(6)
N22 Tm N52 152.90(5)
N12 Tm N52 111.87(6)
C15 N11 N12 109.56(16)
C15 N11 B1 127.75(17)
N12 N11 B1 122.44(16)
C13 N12 N11 105.43(16)
C13 N12 Tm 139.40(14)
N11 N12 Tm 114.91(12)
C25 N21 N22 110.24(16)
C25 N21 B1 127.72(17)
N22 N21 B1 121.75(16)
C23 N22 N21 105.47(15)
C23 N22 Tm 137.22(13)
N21 N22 Tm 112.98(11)
C35 N31 N32 109.30(16)
C35 N31 B1 127.26(17)
N32 N31 B1 120.50(16)
C33 N32 N31 106.31(16)
C33 N32 Tm 138.29(14)
N31 N32 Tm 114.68(12)
C45 N41 N42 109.06(15)
C45 N41 B2 127.46(16)
N42 N41 B2 122.80(15)
C43 N42 N41 106.42(15)
C43 N42 Tm 137.38(13)
N41 N42 Tm 114.23(11)
C55 N51 N52 109.72(16)
C55 N51 B2 127.88(17)
N52 N51 B2 122.37(15)
C53 N52 N51 105.46(16)
C53 N52 Tm 139.41(14)
N51 N52 Tm 115.13(11)
C65 N61 N62 109.70(15)
C65 N61 B2 129.43(17)
N62 N61 B2 120.87(15)
C63 N62 N61 106.41(15)
C63 N62 Tm 135.61(13)
N61 N62 Tm 117.85(11)
N12 C13 C14 110.40(19)
N12 C13 C17 124.15(19)
C14 C13 C17 124.51(19)
C15 C14 C13 106.37(19)
N11 C15 C14 108.18(18)
N11 C15 C16 123.93(19)
C14 C15 C16 127.36(19)
C15 C16 C16B 111.38(19)
C15 C16 C16A 108.29(19)
C16B C16 C16A 110.8(2)
C13 C17 C17B 113.6(2)
C13 C17 C17A 106.1(2)
C17B C17 C17A 108.4(2)
N22 C23 C24 110.08(18)
N22 C23 C27 124.84(18)
C24 C23 C27 124.96(18)
C25 C24 C23 106.79(18)
N21 C25 C24 107.40(17)
N21 C25 C26 123.61(18)
C24 C25 C26 128.88(19)
C25 C26 C26B 111.19(18)
C25 C26 C26A 110.67(18)
C26B C26 C26A 109.87(18)
C23 C27 C27A 111.42(18)
C23 C27 C27B 109.26(18)
C27A C27 C27B 109.10(18)
N32 C33 C34 110.27(18)
N32 C33 C37 122.49(19)
C34 C33 C37 126.99(19)
C35 C34 C33 105.90(19)
N31 C35 C34 108.21(18)
N31 C35 C36 122.95(19)
C34 C35 C36 128.78(19)
C35 C36 C36B 110.8(2)
C35 C36 C36A 110.81(19)
C36B C36 C36A 111.9(2)
C33 C37 C37B 112.1(2)
C33 C37 C37A 108.43(19)
C37B C37 C37A 109.4(2)
N42 C43 C44 109.95(18)
N42 C43 C47 122.65(18)
C44 C43 C47 127.31(18)
C45 C44 C43 106.17(18)
N41 C45 C44 108.40(18)
N41 C45 C46 123.56(18)
C44 C45 C46 127.91(18)
C45 C46 C46A 110.99(18)
C45 C46 C46B 110.10(17)
C46A C46 C46B 109.97(19)
C43 C47 C47B 113.70(18)
C43 C47 C47A 110.14(18)
C47B C47 C47A 110.09(19)
N52 C53 C54 110.40(18)
N52 C53 C57 125.30(19)
C54 C53 C57 124.27(19)
C55 C54 C53 106.47(18)
N51 C55 C54 107.94(18)
N51 C55 C56 126.28(19)
C54 C55 C56 125.78(19)
C55 C56 C56A 110.01(19)
C55 C56 C56B 109.96(19)
C56A C56 C56B 109.2(2)
C53 C57 C57B 109.79(19)
C53 C57 C57A 109.95(19)
C57B C57 C57A 109.29(19)
N62 C63 C64 109.76(18)
N62 C63 C67 122.74(18)
C64 C63 C67 127.50(19)
C65 C64 C63 106.49(18)
N61 C65 C64 107.64(18)
N61 C65 C66 124.69(18)
C64 C65 C66 127.65(18)
C65 C66 C66A 110.92(18)
C65 C66 C66B 110.82(18)
C66A C66 C66B 110.3(2)
C63 C67 C67A 109.99(19)
C63 C67 C67B 111.17(18)
C67A C67 C67B 110.36(19)
N11 B1 N21 111.64(17)
N11 B1 N31 108.96(17)
N21 B1 N31 111.47(16)
N51 B2 N41 110.31(16)
N51 B2 N61 109.83(16)
N41 B2 N61 112.03(16)
C12S C11S C16S 120.7(3)
C11S C12S C13S 120.6(3)
C12S C13S C14S 120.2(3)
C13S C14S C15S 119.2(3)
C16S C15S C14S 119.8(3)
C11S C16S C15S 119.5(3)
C26S C21S C22S 120.0(3)
C23S C22S C21S 118.3(3)
C24S C23S C22S 119.5(3)
C25S C24S C23S 120.7(4)
C26S C25S C24S 121.0(4)
C25S C26S C21S 120.6(4)

loop_
_geom_bond_atom_site_label_1
_geom_bond_atom_site_label_2
_geom_bond_distance
Tm N42 2.3756(16)
Tm N62 2.3776(16)
Tm N32 2.3785(17)
Tm N22 2.4129(16)
Tm N12 2.4261(16)
Tm N52 2.4379(17)
N11 C15 1.357(2)
N11 N12 1.392(2)
N11 B1 1.543(3)
N12 C13 1.352(3)
N21 C25 1.354(2)
N21 N22 1.389(2)
N21 B1 1.546(3)
N22 C23 1.351(3)
N31 C35 1.358(3)
N31 N32 1.387(2)
N31 B1 1.546(3)
N32 C33 1.346(3)
N41 C45 1.361(2)
N41 N42 1.386(2)
N41 B2 1.553(3)
N42 C43 1.353(2)
N51 C55 1.356(2)
N51 N52 1.396(2)
N51 B2 1.539(3)
N52 C53 1.350(3)
N61 C65 1.352(2)
N61 N62 1.383(2)
N61 B2 1.553(3)
N62 C63 1.348(2)
C13 C14 1.388(3)
C13 C17 1.504(3)
C14 C15 1.368(3)
C15 C16 1.510(3)
C16 C16B 1.524(3)
C16 C16A 1.530(3)
C17 C17B 1.526(4)
C17 C17A 1.540(4)
C23 C24 1.389(3)
C23 C27 1.509(3)
C24 C25 1.375(3)
C25 C26 1.505(3)
C26 C26B 1.531(3)
C26 C26A 1.532(3)
C27 C27A 1.522(3)
C27 C27B 1.529(3)
C33 C34 1.393(3)
C33 C37 1.495(3)
C34 C35 1.380(3)
C35 C36 1.504(3)
C36 C36B 1.514(4)
C36 C36A 1.521(3)
C37 C37B 1.531(3)
C37 C37A 1.538(3)
C43 C44 1.392(3)
C43 C47 1.506(3)
C44 C45 1.376(3)
C45 C46 1.507(3)
C46 C46A 1.525(3)
C46 C46B 1.531(3)
C47 C47B 1.520(3)
C47 C47A 1.529(3)
C53 C54 1.389(3)
C53 C57 1.500(3)
C54 C55 1.374(3)
C55 C56 1.508(3)
C56 C56A 1.530(3)
C56 C56B 1.531(3)
C57 C57B 1.534(3)
C57 C57A 1.537(3)
C63 C64 1.388(3)
C63 C67 1.501(3)
C64 C65 1.383(3)
C65 C66 1.504(3)
C66 C66A 1.523(3)
C66 C66B 1.523(3)
C67 C67A 1.519(3)
C67 C67B 1.526(3)
C11S C12S 1.345(5)
C11S C16S 1.360(4)
C12S C13S 1.346(5)
C13S C14S 1.366(5)
C14S C15S 1.381(5)
C15S C16S 1.364(4)
C21S C26S 1.351(5)
C21S C22S 1.381(5)
C22S C23S 1.379(5)
C23S C24S 1.356(5)
C24S C25S 1.335(6)
C25S C26S 1.327(5)

loop_
_geom_torsion_atom_site_label_1
_geom_torsion_atom_site_label_2
_geom_torsion_atom_site_label_3
_geom_torsion_atom_site_label_4
_geom_torsion
C15 N11 N12 C13 -0.1(2)
B1 N11 N12 C13 174.55(18)
C15 N11 N12 Tm -175.43(13)
B1 N11 N12 Tm -0.8(2)
N42 Tm N12 C13 -158.7(3)
N62 Tm N12 C13 74.9(2)
N32 Tm N12 C13 -123.6(2)
N22 Tm N12 C13 153.3(2)
N52 Tm N12 C13 -8.1(2)
N42 Tm N12 N11 14.4(4)
N62 Tm N12 N11 -112.01(13)
N32 Tm N12 N11 49.51(13)
N22 Tm N12 N11 -33.63(13)
N52 Tm N12 N11 165.01(12)
C25 N21 N22 C23 1.5(2)
B1 N21 N22 C23 -172.79(17)
C25 N21 N22 Tm -159.39(13)
B1 N21 N22 Tm 26.4(2)
N42 Tm N22 C23 55.51(19)
N62 Tm N22 C23 -33.59(19)
N32 Tm N22 C23 154.3(2)
N12 Tm N22 C23 -131.3(2)
N52 Tm N22 C23 8.1(3)
N42 Tm N22 N21 -152.25(12)
N62 Tm N22 N21 118.65(12)
N32 Tm N22 N21 -53.47(12)
N12 Tm N22 N21 20.94(12)
N52 Tm N22 N21 160.32(12)
C35 N31 N32 C33 0.8(2)
B1 N31 N32 C33 -161.13(17)
C35 N31 N32 Tm -171.27(13)
B1 N31 N32 Tm 26.8(2)
N42 Tm N32 C33 -57.2(2)
N62 Tm N32 C33 -164.85(19)
N22 Tm N32 C33 -141.7(2)
N12 Tm N32 C33 128.1(2)
N52 Tm N32 C33 21.5(2)
N42 Tm N32 N31 111.38(13)
N62 Tm N32 N31 3.7(2)
N22 Tm N32 N31 26.86(13)
N12 Tm N32 N31 -63.32(13)
N52 Tm N32 N31 -169.98(12)
C45 N41 N42 C43 -0.6(2)
B2 N41 N42 C43 170.56(17)
C45 N41 N42 Tm 166.30(12)
B2 N41 N42 Tm -22.6(2)
N62 Tm N42 C43 139.2(2)
N32 Tm N42 C43 -21.8(2)
N22 Tm N42 C43 60.4(2)
N12 Tm N42 C43 12.2(5)
N52 Tm N42 C43 -139.8(2)
N62 Tm N42 N41 -22.03(12)
N32 Tm N42 N41 176.97(12)
N22 Tm N42 N41 -100.82(12)
N12 Tm N42 N41 -149.0(3)
N52 Tm N42 N41 58.96(12)
C55 N51 N52 C53 0.9(2)
B2 N51 N52 C53 -177.39(17)
C55 N51 N52 Tm -178.37(12)
B2 N51 N52 Tm 3.3(2)
N42 Tm N52 C53 131.3(2)
N62 Tm N52 C53 -138.2(2)
N32 Tm N52 C53 39.6(2)
N22 Tm N52 C53 -179.53(18)
N12 Tm N52 C53 -44.1(2)
N42 Tm N52 N51 -49.75(12)
N62 Tm N52 N51 40.72(12)
N32 Tm N52 N51 -141.47(12)
N22 Tm N52 N51 -0.6(2)
N12 Tm N52 N51 134.87(12)
C65 N61 N62 C63 -0.3(2)
B2 N61 N62 C63 179.72(17)
C65 N61 N62 Tm -176.78(12)
B2 N61 N62 Tm 3.2(2)
N42 Tm N62 C63 -143.28(19)
N32 Tm N62 C63 -33.9(3)
N22 Tm N62 C63 -57.41(19)
N12 Tm N62 C63 29.36(19)
N52 Tm N62 C63 140.45(19)
N42 Tm N62 N61 31.94(13)
N32 Tm N62 N61 141.28(16)
N22 Tm N62 N61 117.81(13)
N12 Tm N62 N61 -155.42(13)
N52 Tm N62 N61 -44.32(13)
N11 N12 C13 C14 1.6(2)
Tm N12 C13 C14 175.13(16)
N11 N12 C13 C17 -167.7(2)
Tm N12 C13 C17 5.8(4)
N12 C13 C14 C15 -2.6(3)
C17 C13 C14 C15 166.7(2)
N12 N11 C15 C14 -1.5(2)
B1 N11 C15 C14 -175.77(19)
N12 N11 C15 C16 170.75(18)
B1 N11 C15 C16 -3.5(3)
C13 C14 C15 N11 2.4(2)
C13 C14 C15 C16 -169.5(2)
N11 C15 C16 C16B 150.1(2)
C14 C15 C16 C16B -39.2(3)
N11 C15 C16 C16A -87.8(3)
C14 C15 C16 C16A 83.0(3)
N12 C13 C17 C17B -134.7(2)
C14 C13 C17 C17B 57.5(3)
N12 C13 C17 C17A 106.3(2)
C14 C13 C17 C17A -61.5(3)
N21 N22 C23 C24 -1.0(2)
Tm N22 C23 C24 152.54(16)
N21 N22 C23 C27 175.17(18)
Tm N22 C23 C27 -31.3(3)
N22 C23 C24 C25 0.3(2)
C27 C23 C24 C25 -175.92(19)
N22 N21 C25 C24 -1.3(2)
B1 N21 C25 C24 172.51(19)
N22 N21 C25 C26 175.24(18)
B1 N21 C25 C26 -10.9(3)
C23 C24 C25 N21 0.6(2)
C23 C24 C25 C26 -175.7(2)
N21 C25 C26 C26B 167.32(19)
C24 C25 C26 C26B -16.9(3)
N21 C25 C26 C26A -70.3(3)
C24 C25 C26 C26A 105.5(3)
N22 C23 C27 C27A 134.7(2)
C24 C23 C27 C27A -49.6(3)
N22 C23 C27 C27B -104.6(2)
C24 C23 C27 C27B 71.0(3)
N31 N32 C33 C34 -1.1(2)
Tm N32 C33 C34 168.02(16)
N31 N32 C33 C37 173.47(19)
Tm N32 C33 C37 -17.4(3)
N32 C33 C34 C35 1.0(3)
C37 C33 C34 C35 -173.3(2)
N32 N31 C35 C34 -0.2(2)
B1 N31 C35 C34 160.21(19)
N32 N31 C35 C36 177.25(19)
B1 N31 C35 C36 -22.3(3)
C33 C34 C35 N31 -0.5(2)
C33 C34 C35 C36 -177.7(2)
N31 C35 C36 C36B -73.2(3)
C34 C35 C36 C36B 103.7(3)
N31 C35 C36 C36A 162.0(2)
C34 C35 C36 C36A -21.1(3)
N32 C33 C37 C37B 136.0(2)
C34 C33 C37 C37B -50.4(3)
N32 C33 C37 C37A -103.2(2)
C34 C33 C37 C37A 70.5(3)
N41 N42 C43 C44 0.3(2)
Tm N42 C43 C44 -161.90(15)
N41 N42 C43 C47 -176.52(18)
Tm N42 C43 C47 21.3(3)
N42 C43 C44 C45 0.1(2)
C47 C43 C44 C45 176.7(2)
N42 N41 C45 C44 0.6(2)
B2 N41 C45 C44 -169.95(18)
N42 N41 C45 C46 -175.54(18)
B2 N41 C45 C46 13.9(3)
C43 C44 C45 N41 -0.4(2)
C43 C44 C45 C46 175.5(2)
N41 C45 C46 C46A -163.51(19)
C44 C45 C46 C46A 21.1(3)
N41 C45 C46 C46B 74.5(2)
C44 C45 C46 C46B -100.9(3)
N42 C43 C47 C47B -92.0(2)
C44 C43 C47 C47B 91.8(3)
N42 C43 C47 C47A 143.9(2)
C44 C43 C47 C47A -32.3(3)
N51 N52 C53 C54 -1.0(2)
Tm N52 C53 C54 177.95(15)
N51 N52 C53 C57 177.18(19)
Tm N52 C53 C57 -3.8(3)
N52 C53 C54 C55 0.8(2)
C57 C53 C54 C55 -177.4(2)
N52 N51 C55 C54 -0.4(2)
B2 N51 C55 C54 177.75(19)
N52 N51 C55 C56 178.78(19)
B2 N51 C55 C56 -3.1(3)
C53 C54 C55 N51 -0.2(2)
C53 C54 C55 C56 -179.4(2)
N51 C55 C56 C56A -121.5(2)
C54 C55 C56 C56A 57.6(3)
N51 C55 C56 C56B 118.2(2)
C54 C55 C56 C56B -62.8(3)
N52 C53 C57 C57B -110.5(2)
C54 C53 C57 C57B 67.5(3)
N52 C53 C57 C57A 129.3(2)
C54 C53 C57 C57A -52.7(3)
N61 N62 C63 C64 0.5(2)
Tm N62 C63 C64 176.13(14)
N61 N62 C63 C67 179.57(18)
Tm N62 C63 C67 -4.8(3)
N62 C63 C64 C65 -0.6(2)
C67 C63 C64 C65 -179.6(2)
N62 N61 C65 C64 -0.1(2)
B2 N61 C65 C64 179.92(18)
N62 N61 C65 C66 -178.84(18)
B2 N61 C65 C66 1.2(3)
C63 C64 C65 N61 0.4(2)
C63 C64 C65 C66 179.1(2)
N61 C65 C66 C66A 93.8(2)
C64 C65 C66 C66A -84.7(3)
N61 C65 C66 C66B -143.4(2)
C64 C65 C66 C66B 38.1(3)
N62 C63 C67 C67A -95.2(2)
C64 C63 C67 C67A 83.7(3)
N62 C63 C67 C67B 142.3(2)
C64 C63 C67 C67B -38.9(3)
C15 N11 B1 N21 -124.7(2)
N12 N11 B1 N21 61.7(2)
C15 N11 B1 N31 111.8(2)
N12 N11 B1 N31 -61.8(2)
C25 N21 B1 N11 106.6(2)
N22 N21 B1 N11 -80.3(2)
C25 N21 B1 N31 -131.3(2)
N22 N21 B1 N31 41.9(2)
C35 N31 B1 N11 -112.6(2)
N32 N31 B1 N11 45.8(2)
C35 N31 B1 N21 123.7(2)
N32 N31 B1 N21 -77.8(2)
C55 N51 B2 N41 -119.7(2)
N52 N51 B2 N41 58.3(2)
C55 N51 B2 N61 116.4(2)
N52 N51 B2 N61 -65.7(2)
C45 N41 B2 N51 122.1(2)
N42 N41 B2 N51 -47.3(2)
C45 N41 B2 N61 -115.2(2)
N42 N41 B2 N61 75.4(2)
C65 N61 B2 N51 -118.2(2)
N62 N61 B2 N51 61.9(2)
C65 N61 B2 N41 118.9(2)
N62 N61 B2 N41 -61.1(2)
C16S C11S C12S C13S -0.8(5)
C11S C12S C13S C14S 1.6(5)
C12S C13S C14S C15S -0.5(5)
C13S C14S C15S C16S -1.4(5)
C12S C11S C16S C15S -1.1(5)
C14S C15S C16S C11S 2.1(4)
C26S C21S C22S C23S 0.6(4)
C21S C22S C23S C24S 0.0(5)
C22S C23S C24S C25S -0.8(5)
C23S C24S C25S C26S 1.2(5)
C24S C25S C26S C21S -0.7(5)
C22S C21S C26S C25S -0.2(5)
